data_4313023
loop_
_publ_author_name
'Dmitry V. Yandulov'
'Richard R. Schrock'
'Arnold L. Rheingold'
'Christopher Ceccarelli'
'William M. Davis'

_publ_section_title
;
 Synthesis and Reactions of Molybdenum Triamidoamine Complexes Containing
 Hexaisopropylterphenyl Substituents
;
_journal_name_full 'Inorganic Chemistry'
_journal_page_first 796
_journal_page_last 813
_journal_paper_doi 10.1021/ic020505l
_journal_volume 42
_journal_year 2003
_chemical_formula_sum 'C114 H158 Mo N5'
_chemical_formula_weight 1694.39
_chemical_name_systematic
;
  ?
;
_space_group_IT_number 14
_symmetry_cell_setting monoclinic
_symmetry_space_group_name_Hall '-P 2yn'
_symmetry_space_group_name_H-M 'P 1 21/n 1'
_atom_sites_solution_hydrogens geom
_atom_sites_solution_primary direct
_atom_sites_solution_secondary difmap
_audit_creation_method SHELXL-97
_cell_angle_alpha 90.00
_cell_angle_beta 116.507(3)
_cell_angle_gamma 90.00
_cell_formula_units_Z 4
_cell_length_a 18.050(3)
_cell_length_b 39.322(6)
_cell_length_c 19.330(3)
_cell_measurement_reflns_used 3676
_cell_measurement_temperature 188(2)
_cell_measurement_theta_max 20.00
_cell_measurement_theta_min 1.04
_cell_volume 12277(3)
_computing_cell_refinement 'Bruker SMART'
_computing_data_collection 'Bruker SMART'
_computing_data_reduction 'Bruker SAINT'
_computing_molecular_graphics 'Bruker SHELXTL'
_computing_publication_material 'Bruker SHELXTL'
_computing_structure_refinement 'SHELXL-97 (Sheldrick, 1997)'
_computing_structure_solution 'SHELXS-97 (Sheldrick, 1990)'
_diffrn_ambient_temperature 188(2)
_diffrn_measured_fraction_theta_full 0.999
_diffrn_measured_fraction_theta_max 0.999
_diffrn_measurement_device_type 'CCD area detector'
_diffrn_measurement_method 'phi and omega scans'
_diffrn_radiation_monochromator graphite
_diffrn_radiation_source 'fine-focus sealed tube'
_diffrn_radiation_type MoK\a
_diffrn_radiation_wavelength 0.71073
_diffrn_reflns_av_R_equivalents 0.1089
_diffrn_reflns_av_sigmaI/netI 0.0939
_diffrn_reflns_limit_h_max 16
_diffrn_reflns_limit_h_min -17
_diffrn_reflns_limit_k_max 23
_diffrn_reflns_limit_k_min -37
_diffrn_reflns_limit_l_max 17
_diffrn_reflns_limit_l_min -18
_diffrn_reflns_number 39261
_diffrn_reflns_theta_full 20.00
_diffrn_reflns_theta_max 20.00
_diffrn_reflns_theta_min 1.63
_exptl_absorpt_coefficient_mu 0.147
_exptl_absorpt_correction_type none
_exptl_crystal_density_diffrn 0.917
_exptl_crystal_density_meas 0
_exptl_crystal_density_method 'not measured'
_exptl_crystal_F_000 3676
_exptl_crystal_size_max 0.23
_exptl_crystal_size_mid 0.14
_exptl_crystal_size_min 0.10
_refine_diff_density_max 0.487
_refine_diff_density_min -0.796
_refine_diff_density_rms 0.062
_refine_ls_extinction_coef 0.00000(10)
_refine_ls_extinction_expression Fc^*^=kFc[1+0.001xFc^2^\l^3^/sin(2\q)]^-1/4^
_refine_ls_extinction_method SHELXL
_refine_ls_goodness_of_fit_ref 1.078
_refine_ls_hydrogen_treatment mixed
_refine_ls_matrix_type full
_refine_ls_number_parameters 1082
_refine_ls_number_reflns 11458
_refine_ls_number_restraints 0
_refine_ls_restrained_S_all 1.078
_refine_ls_R_factor_all 0.1046
_refine_ls_R_factor_gt 0.0805
_refine_ls_shift/su_max 1.099
_refine_ls_shift/su_mean 0.003
_refine_ls_structure_factor_coef Fsqd
_refine_ls_weighting_details 'calc w=1/[\s^2^(Fo^2^)+(0.0766P)^2^+28.0828P] where P=(Fo^2^+2Fc^2^)/3'
_refine_ls_weighting_scheme calc
_refine_ls_wR_factor_gt 0.1850
_refine_ls_wR_factor_ref 0.1953
_reflns_number_gt 8665
_reflns_number_total 11458
_reflns_threshold_expression >2sigma(I)
_cod_data_source_file ic020505l_4.cif
_cod_data_source_block MoN
_cod_depositor_comments
;
The following automatic conversions were performed:

'_symmetry_cell_setting' value 'Monoclinic' changed to 'monoclinic'
according to the built-in table from CIF Core dictionary named
'cif_core.dic' version 2.4.1 from 2010-06-29.

Automatic conversion script
Id: cif_fix_values 1646 2011-03-28 12:23:43Z adriana 
;
_cod_original_cell_volume 12278(3)
_cod_database_code 4313023

loop_
_symmetry_equiv_pos_as_xyz
'x, y, z'
'-x+1/2, y+1/2, -z+1/2'
'-x, -y, -z'
'x-1/2, -y-1/2, z-1/2'

loop_
_atom_site_label
_atom_site_type_symbol
_atom_site_fract_x
_atom_site_fract_y
_atom_site_fract_z
_atom_site_U_iso_or_equiv
_atom_site_adp_type
_atom_site_occupancy
_atom_site_symmetry_multiplicity
_atom_site_calc_flag
_atom_site_refinement_flags
_atom_site_disorder_assembly
_atom_site_disorder_group
Mo1 Mo 0.73829(4) 0.161861(15) 0.66326(3) 0.0262(2) Uani 1 1 d . . .
N1 N 0.7462(3) 0.21116(12) 0.6914(3) 0.0199(13) Uani 1 1 d . . .
N2 N 0.7557(3) 0.15179(13) 0.5698(3) 0.0290(14) Uani 1 1 d . . .
N3 N 0.6500(3) 0.13544(14) 0.6754(3) 0.0316(15) Uani 1 1 d . . .
N4 N 0.6138(3) 0.18411(14) 0.5615(3) 0.0300(14) Uani 1 1 d . . .
N5 N 0.8234(3) 0.14591(13) 0.7333(3) 0.0277(14) Uani 1 1 d . . .
C1 C 0.6732(4) 0.23318(16) 0.6477(4) 0.0289(18) Uani 1 1 d . . .
H1A H 0.6913 0.2571 0.6498 0.035 Uiso 1 1 calc R . .
H1B H 0.6347 0.2320 0.6714 0.035 Uiso 1 1 calc R . .
C2 C 0.6291(4) 0.22152(17) 0.5640(4) 0.0340(19) Uani 1 1 d . . .
H2A H 0.5758 0.2337 0.5370 0.041 Uiso 1 1 calc R . .
H2B H 0.6636 0.2268 0.5374 0.041 Uiso 1 1 calc R . .
C3 C 0.6947(4) 0.16590(18) 0.4964(4) 0.0317(18) Uani 1 1 d . . .
H3A H 0.6922 0.1513 0.4536 0.038 Uiso 1 1 calc R . .
H3B H 0.7131 0.1888 0.4894 0.038 Uiso 1 1 calc R . .
C4 C 0.6109(4) 0.16855(19) 0.4916(4) 0.041(2) Uani 1 1 d . . .
H4A H 0.5754 0.1824 0.4460 0.049 Uiso 1 1 calc R . .
H4B H 0.5861 0.1456 0.4847 0.049 Uiso 1 1 calc R . .
C5 C 0.5631(4) 0.13909(18) 0.6143(4) 0.041(2) Uani 1 1 d . . .
H5A H 0.5246 0.1341 0.6368 0.049 Uiso 1 1 calc R . .
H5B H 0.5527 0.1224 0.5727 0.049 Uiso 1 1 calc R . .
C6 C 0.5462(4) 0.17459(18) 0.5802(4) 0.040(2) Uani 1 1 d . . .
H6A H 0.4927 0.1750 0.5329 0.048 Uiso 1 1 calc R . .
H6B H 0.5430 0.1909 0.6179 0.048 Uiso 1 1 calc R . .
C101 C 0.8067(4) 0.22787(17) 0.7573(4) 0.0287(18) Uani 1 1 d . . .
C102 C 0.8889(4) 0.21752(18) 0.7902(4) 0.0343(19) Uani 1 1 d . . .
H10A H 0.9038 0.1986 0.7686 0.041 Uiso 1 1 calc R . .
C103 C 0.9503(4) 0.23392(17) 0.8539(4) 0.0256(17) Uani 1 1 d . . .
C104 C 0.9284(4) 0.26176(18) 0.8841(4) 0.0344(19) Uani 1 1 d . . .
H10B H 0.9704 0.2735 0.9265 0.041 Uiso 1 1 calc R . .
C105 C 0.8485(5) 0.27311(17) 0.8553(4) 0.0309(18) Uani 1 1 d . . .
C106 C 0.7861(4) 0.25620(18) 0.7908(4) 0.0343(19) Uani 1 1 d . . .
H10C H 0.7304 0.2639 0.7699 0.041 Uiso 1 1 calc R . .
C107 C 1.0393(4) 0.22306(17) 0.8920(4) 0.0315(19) Uani 1 1 d . . .
C108 C 1.0949(5) 0.23594(19) 0.8675(4) 0.039(2) Uani 1 1 d . . .
C109 C 1.1790(5) 0.2290(2) 0.9102(5) 0.050(2) Uani 1 1 d . . .
H10D H 1.2170 0.2385 0.8938 0.060 Uiso 1 1 calc R . .
C110 C 1.2090(5) 0.2089(2) 0.9753(5) 0.052(2) Uani 1 1 d . . .
C111 C 1.1517(5) 0.19558(19) 0.9981(4) 0.041(2) Uani 1 1 d . . .
H11A H 1.1712 0.1817 1.0430 0.049 Uiso 1 1 calc R . .
C112 C 1.0679(4) 0.20175(18) 0.9583(4) 0.0308(18) Uani 1 1 d . . .
C113 C 0.8274(4) 0.30322(19) 0.8900(4) 0.037(2) Uani 1 1 d . . .
C114 C 0.8110(5) 0.2984(2) 0.9537(4) 0.044(2) Uani 1 1 d . . .
C115 C 0.7969(5) 0.3271(3) 0.9889(5) 0.061(3) Uani 1 1 d . . .
H11B H 0.7850 0.3242 1.0317 0.073 Uiso 1 1 calc R . .
C116 C 0.8001(5) 0.3601(2) 0.9626(5) 0.058(2) Uani 1 1 d . . .
C117 C 0.8176(5) 0.3636(2) 0.9014(5) 0.058(2) Uani 1 1 d . . .
H11C H 0.8193 0.3858 0.8830 0.070 Uiso 1 1 calc R . .
C118 C 0.8334(4) 0.3357(2) 0.8641(4) 0.046(2) Uani 1 1 d . . .
C119 C 1.0064(4) 0.18663(18) 0.9834(4) 0.0371(19) Uani 1 1 d . . .
H11D H 0.9576 0.2022 0.9652 0.045 Uiso 1 1 calc R . .
C120 C 0.9759(5) 0.1524(2) 0.9443(4) 0.059(2) Uani 1 1 d . . .
H12A H 0.9540 0.1550 0.8882 0.089 Uiso 1 1 calc R . .
H12B H 0.9320 0.1439 0.9565 0.089 Uiso 1 1 calc R . .
H12C H 1.0219 0.1361 0.9630 0.089 Uiso 1 1 calc R . .
C121 C 1.0402(5) 0.1828(2) 1.0712(4) 0.056(2) Uani 1 1 d . . .
H12D H 0.9976 0.1728 1.0832 0.085 Uiso 1 1 calc R . .
H12E H 1.0558 0.2052 1.0957 0.085 Uiso 1 1 calc R . .
H12F H 1.0890 0.1680 1.0909 0.085 Uiso 1 1 calc R . .
C122 C 1.2999(5) 0.2027(3) 1.0234(6) 0.098(4) Uani 1 1 d . . .
C123 C 1.3366(9) 0.1820(5) 0.9903(12) 0.281(15) Uani 1 1 d . . .
H12G H 1.3956 0.1796 1.0256 0.421 Uiso 1 1 calc R . .
H12H H 1.3302 0.1921 0.9416 0.421 Uiso 1 1 calc R . .
H12I H 1.3101 0.1596 0.9802 0.421 Uiso 1 1 calc R . .
C124 C 1.3399(6) 0.2260(4) 1.0858(8) 0.171(8) Uani 1 1 d . . .
H12J H 1.3988 0.2201 1.1140 0.257 Uiso 1 1 calc R . .
H12K H 1.3142 0.2246 1.1209 0.257 Uiso 1 1 calc R . .
H12L H 1.3343 0.2491 1.0654 0.257 Uiso 1 1 calc R . .
C125 C 1.0652(5) 0.2568(2) 0.7935(4) 0.053(2) Uani 1 1 d . . .
H12M H 1.0064 0.2631 0.7789 0.063 Uiso 1 1 calc R . .
C126 C 1.1101(9) 0.2895(3) 0.8001(6) 0.130(5) Uani 1 1 d . . .
H12N H 1.0869 0.3009 0.7497 0.195 Uiso 1 1 calc R . .
H12O H 1.1689 0.2849 0.8168 0.195 Uiso 1 1 calc R . .
H12P H 1.1039 0.3042 0.8381 0.195 Uiso 1 1 calc R . .
C127 C 1.0635(7) 0.2351(3) 0.7290(5) 0.096(4) Uani 1 1 d . . .
H12Q H 1.0443 0.2487 0.6817 0.144 Uiso 1 1 calc R . .
H12R H 1.0258 0.2159 0.7205 0.144 Uiso 1 1 calc R . .
H12S H 1.1193 0.2265 0.7428 0.144 Uiso 1 1 calc R . .
C128 C 0.8522(5) 0.3417(2) 0.7961(5) 0.054(2) Uani 1 1 d . . .
H12T H 0.8794 0.3204 0.7909 0.065 Uiso 1 1 calc R . .
C129 C 0.7772(6) 0.3453(3) 0.7229(5) 0.094(4) Uani 1 1 d . . .
H12U H 0.7926 0.3492 0.6809 0.141 Uiso 1 1 calc R . .
H12V H 0.7447 0.3646 0.7263 0.141 Uiso 1 1 calc R . .
H12W H 0.7441 0.3245 0.7124 0.141 Uiso 1 1 calc R . .
C130 C 0.9137(6) 0.3697(3) 0.8086(6) 0.093(4) Uani 1 1 d . . .
H13A H 0.9231 0.3719 0.7626 0.139 Uiso 1 1 calc R . .
H13B H 0.9661 0.3642 0.8534 0.139 Uiso 1 1 calc R . .
H13C H 0.8922 0.3911 0.8180 0.139 Uiso 1 1 calc R . .
C131 C 0.6960(8) 0.4001(3) 0.9643(9) 0.161(7) Uani 1 1 d . . .
H13D H 0.6870 0.4192 0.9921 0.242 Uiso 1 1 calc R . .
H13E H 0.6609 0.3810 0.9635 0.242 Uiso 1 1 calc R . .
H13F H 0.6819 0.4070 0.9111 0.242 Uiso 1 1 calc R . .
C132 C 0.8435(8) 0.4175(3) 1.0232(8) 0.144(6) Uani 1 1 d . . .
H13G H 0.8289 0.4359 1.0490 0.216 Uiso 1 1 calc R . .
H13H H 0.8446 0.4263 0.9762 0.216 Uiso 1 1 calc R . .
H13I H 0.8982 0.4085 1.0581 0.216 Uiso 1 1 calc R . .
C133 C 0.7813(7) 0.3900(3) 1.0024(6) 0.094(4) Uani 1 1 d . . .
H13J H 0.7887 0.3806 1.0532 0.113 Uiso 1 1 calc R . .
C134 C 0.8061(5) 0.2629(2) 0.9831(4) 0.051(2) Uani 1 1 d . . .
H13K H 0.8099 0.2465 0.9453 0.061 Uiso 1 1 calc R . .
C135 C 0.7254(7) 0.2558(3) 0.9857(9) 0.134(5) Uani 1 1 d . . .
H13L H 0.7262 0.2326 1.0047 0.201 Uiso 1 1 calc R . .
H13M H 0.6796 0.2580 0.9336 0.201 Uiso 1 1 calc R . .
H13N H 0.7177 0.2721 1.0203 0.201 Uiso 1 1 calc R . .
C136 C 0.8794(7) 0.2558(3) 1.0601(6) 0.117(5) Uani 1 1 d . . .
H13O H 0.9308 0.2603 1.0562 0.176 Uiso 1 1 calc R . .
H13P H 0.8781 0.2320 1.0742 0.176 Uiso 1 1 calc R . .
H13Q H 0.8766 0.2706 1.0997 0.176 Uiso 1 1 calc R . .
C201 C 0.8273(4) 0.13796(17) 0.5662(4) 0.0339(19) Uani 1 1 d . . .
C202 C 0.8499(4) 0.14768(18) 0.5076(4) 0.0343(19) Uani 1 1 d . . .
H20A H 0.8172 0.1641 0.4705 0.041 Uiso 1 1 calc R . .
C203 C 0.9177(5) 0.13403(19) 0.5028(4) 0.0374(19) Uani 1 1 d . . .
C204 C 0.9663(5) 0.11038(19) 0.5585(4) 0.041(2) Uani 1 1 d . . .
H20B H 1.0138 0.1010 0.5564 0.049 Uiso 1 1 calc R . .
C205 C 0.9461(4) 0.10043(17) 0.6166(4) 0.0320(18) Uani 1 1 d . . .
C206 C 0.8773(4) 0.11397(17) 0.6200(4) 0.0302(18) Uani 1 1 d . . .
H20C H 0.8637 0.1068 0.6598 0.036 Uiso 1 1 calc R . .
C207 C 0.9401(5) 0.1453(2) 0.4409(4) 0.042(2) Uani 1 1 d . . .
C208 C 0.9903(5) 0.1732(2) 0.4526(4) 0.051(2) Uani 1 1 d . . .
C209 C 1.0146(5) 0.1833(2) 0.3966(5) 0.056(2) Uani 1 1 d . . .
H20D H 1.0507 0.2023 0.4067 0.067 Uiso 1 1 calc R . .
C210 C 0.9875(4) 0.1665(2) 0.3268(4) 0.040(2) Uani 1 1 d . . .
C211 C 0.9346(5) 0.1392(2) 0.3157(4) 0.047(2) Uani 1 1 d . . .
H21A H 0.9142 0.1272 0.2681 0.057 Uiso 1 1 calc R . .
C212 C 0.9103(5) 0.1286(2) 0.3708(4) 0.044(2) Uani 1 1 d . . .
C213 C 1.0010(5) 0.0749(2) 0.6755(4) 0.037(2) Uani 1 1 d . . .
C214 C 1.0746(5) 0.0853(2) 0.7374(4) 0.041(2) Uani 1 1 d . . .
C215 C 1.1260(5) 0.0603(2) 0.7887(5) 0.051(2) Uani 1 1 d . . .
H21B H 1.1757 0.0673 0.8316 0.061 Uiso 1 1 calc R . .
C216 C 1.1067(5) 0.0260(2) 0.7790(5) 0.050(2) Uani 1 1 d . . .
C217 C 1.0339(5) 0.0171(2) 0.7169(5) 0.045(2) Uani 1 1 d . . .
H21C H 1.0195 -0.0063 0.7091 0.054 Uiso 1 1 calc R . .
C218 C 0.9806(4) 0.0402(2) 0.6654(4) 0.038(2) Uani 1 1 d . . .
C219 C 0.8552(6) 0.0973(3) 0.3540(5) 0.067(3) Uani 1 1 d . . .
H21D H 0.8305 0.0981 0.3911 0.080 Uiso 1 1 calc R . .
C220 C 0.7844(8) 0.0967(4) 0.2752(7) 0.143(6) Uani 1 1 d . . .
H22A H 0.7536 0.1181 0.2658 0.214 Uiso 1 1 calc R . .
H22B H 0.7477 0.0777 0.2713 0.214 Uiso 1 1 calc R . .
H22C H 0.8054 0.0940 0.2367 0.214 Uiso 1 1 calc R . .
C221 C 0.9041(8) 0.0640(3) 0.3701(7) 0.119(4) Uani 1 1 d . . .
H22D H 0.8660 0.0447 0.3586 0.178 Uiso 1 1 calc R . .
H22E H 0.9449 0.0632 0.4246 0.178 Uiso 1 1 calc R . .
H22F H 0.9326 0.0627 0.3373 0.178 Uiso 1 1 calc R . .
C222 C 1.0133(5) 0.1770(2) 0.2665(4) 0.048(2) Uani 1 1 d . . .
H22G H 0.9775 0.1646 0.2178 0.058 Uiso 1 1 calc R . .
C223 C 1.1026(5) 0.1675(3) 0.2885(5) 0.075(3) Uani 1 1 d . . .
H22H H 1.1104 0.1431 0.2996 0.112 Uiso 1 1 calc R . .
H22I H 1.1395 0.1804 0.3345 0.112 Uiso 1 1 calc R . .
H22J H 1.1156 0.1730 0.2457 0.112 Uiso 1 1 calc R . .
C224 C 1.0001(8) 0.2156(3) 0.2492(6) 0.113(4) Uani 1 1 d . . .
H22K H 0.9424 0.2215 0.2353 0.170 Uiso 1 1 calc R . .
H22L H 1.0126 0.2212 0.2061 0.170 Uiso 1 1 calc R . .
H22M H 1.0369 0.2285 0.2952 0.170 Uiso 1 1 calc R . .
C225 C 1.0266(7) 0.1938(3) 0.5297(5) 0.077(3) Uani 1 1 d . . .
H22N H 0.9930 0.1880 0.5575 0.092 Uiso 1 1 calc R . .
C226 C 1.1133(8) 0.1837(3) 0.5803(6) 0.109(4) Uani 1 1 d . . .
H22O H 1.1160 0.1591 0.5893 0.164 Uiso 1 1 calc R . .
H22P H 1.1330 0.1957 0.6298 0.164 Uiso 1 1 calc R . .
H22Q H 1.1483 0.1897 0.5553 0.164 Uiso 1 1 calc R . .
C227 C 1.0173(8) 0.2327(3) 0.5131(6) 0.106(4) Uani 1 1 d . . .
H22R H 1.0399 0.2451 0.5621 0.159 Uiso 1 1 calc R . .
H22S H 0.9586 0.2383 0.4830 0.159 Uiso 1 1 calc R . .
H22T H 1.0476 0.2390 0.4837 0.159 Uiso 1 1 calc R . .
C228 C 0.9000(5) 0.0278(2) 0.5995(4) 0.051(2) Uani 1 1 d . . .
H22U H 0.8712 0.0479 0.5672 0.061 Uiso 1 1 calc R . .
C229 C 0.9168(8) 0.0028(3) 0.5482(7) 0.134(5) Uani 1 1 d . . .
H22V H 0.8642 -0.0048 0.5063 0.201 Uiso 1 1 calc R . .
H22W H 0.9470 -0.0169 0.5790 0.201 Uiso 1 1 calc R . .
H22X H 0.9501 0.0139 0.5262 0.201 Uiso 1 1 calc R . .
C230 C 0.8435(6) 0.0125(4) 0.6285(6) 0.137(6) Uani 1 1 d . . .
H23A H 0.7927 0.0047 0.5846 0.206 Uiso 1 1 calc R . .
H23B H 0.8298 0.0295 0.6579 0.206 Uiso 1 1 calc R . .
H23C H 0.8710 -0.0069 0.6620 0.206 Uiso 1 1 calc R . .
C231 C 1.1646(5) -0.0003(2) 0.8334(5) 0.063(3) Uani 1 1 d . . .
H23D H 1.1417 -0.0229 0.8104 0.076 Uiso 1 1 calc R . .
C232 C 1.2503(6) 0.0011(3) 0.8405(7) 0.112(4) Uani 1 1 d . . .
H23E H 1.2479 0.0007 0.7889 0.168 Uiso 1 1 calc R . .
H23F H 1.2817 -0.0186 0.8701 0.168 Uiso 1 1 calc R . .
H23G H 1.2775 0.0220 0.8673 0.168 Uiso 1 1 calc R . .
C233 C 1.1622(7) 0.0010(3) 0.9107(6) 0.094(4) Uani 1 1 d . . .
H23H H 1.1046 0.0002 0.9024 0.141 Uiso 1 1 calc R . .
H23I H 1.1880 0.0221 0.9375 0.141 Uiso 1 1 calc R . .
H23J H 1.1924 -0.0185 0.9422 0.141 Uiso 1 1 calc R . .
C234 C 1.0981(5) 0.1224(2) 0.7515(4) 0.051(2) Uani 1 1 d . . .
H23K H 1.0651 0.1347 0.7018 0.062 Uiso 1 1 calc R . .
C235 C 1.1879(6) 0.1296(3) 0.7745(6) 0.096(3) Uani 1 1 d . . .
H23L H 1.2030 0.1202 0.7356 0.143 Uiso 1 1 calc R . .
H23M H 1.2222 0.1192 0.8248 0.143 Uiso 1 1 calc R . .
H23N H 1.1971 0.1543 0.7781 0.143 Uiso 1 1 calc R . .
C236 C 1.0725(7) 0.1367(2) 0.8111(6) 0.087(3) Uani 1 1 d . . .
H23O H 1.0877 0.1608 0.8200 0.131 Uiso 1 1 calc R . .
H23P H 1.1010 0.1241 0.8597 0.131 Uiso 1 1 calc R . .
H23Q H 1.0126 0.1343 0.7918 0.131 Uiso 1 1 calc R . .
C301 C 0.6599(4) 0.10856(18) 0.7292(4) 0.0318(18) Uani 1 1 d . . .
C302 C 0.6029(4) 0.08215(19) 0.7092(4) 0.041(2) Uani 1 1 d . . .
H30A H 0.5567 0.0821 0.6596 0.050 Uiso 1 1 calc R . .
C303 C 0.6121(5) 0.05573(19) 0.7607(5) 0.043(2) Uani 1 1 d . . .
C304 C 0.6795(5) 0.0572(2) 0.8348(4) 0.049(2) Uani 1 1 d . . .
H30B H 0.6860 0.0399 0.8713 0.059 Uiso 1 1 calc R . .
C305 C 0.7360(5) 0.08337(19) 0.8552(4) 0.0362(19) Uani 1 1 d . . .
C306 C 0.7251(4) 0.10938(18) 0.8033(4) 0.0345(19) Uani 1 1 d . . .
H30C H 0.7626 0.1280 0.8185 0.041 Uiso 1 1 calc R . .
C307 C 0.5497(5) 0.0274(2) 0.7355(5) 0.056(2) Uani 1 1 d . . .
C308 C 0.5604(5) 0.0013(2) 0.6931(5) 0.054(2) Uani 1 1 d . . .
C309 C 0.4992(5) -0.0247(2) 0.6652(5) 0.065(3) Uani 1 1 d . . .
H30D H 0.5044 -0.0430 0.6356 0.078 Uiso 1 1 calc R . .
C310 C 0.4319(5) -0.0231(3) 0.6814(6) 0.067(3) Uani 1 1 d . . .
C311 C 0.4235(6) 0.0024(3) 0.7222(7) 0.084(3) Uani 1 1 d . . .
H31A H 0.3765 0.0030 0.7322 0.101 Uiso 1 1 calc R . .
C312 C 0.4829(6) 0.0288(3) 0.7513(7) 0.081(3) Uani 1 1 d . . .
C313 C 0.8102(5) 0.08347(19) 0.9327(4) 0.0374(19) Uani 1 1 d . . .
C314 C 0.8092(5) 0.10030(18) 0.9960(5) 0.045(2) Uani 1 1 d . . .
C315 C 0.8803(6) 0.1003(2) 1.0645(5) 0.058(2) Uani 1 1 d . . .
H31B H 0.8789 0.1113 1.1076 0.070 Uiso 1 1 calc R . .
C316 C 0.9527(5) 0.0854(2) 1.0748(5) 0.049(2) Uani 1 1 d . . .
C317 C 0.9522(5) 0.0685(2) 1.0115(5) 0.051(2) Uani 1 1 d . . .
H31C H 1.0012 0.0574 1.0170 0.061 Uiso 1 1 calc R . .
C318 C 0.8819(5) 0.06742(18) 0.9398(4) 0.0380(19) Uani 1 1 d . . .
C319 C 0.6337(5) -0.0010(2) 0.6739(5) 0.065(3) Uani 1 1 d . . .
H31D H 0.6692 0.0193 0.6978 0.078 Uiso 1 1 calc R . .
C320 C 0.6865(7) -0.0313(3) 0.7068(10) 0.153(6) Uani 1 1 d . . .
H32A H 0.7323 -0.0311 0.6927 0.230 Uiso 1 1 calc R . .
H32B H 0.6534 -0.0519 0.6862 0.230 Uiso 1 1 calc R . .
H32C H 0.7086 -0.0310 0.7632 0.230 Uiso 1 1 calc R . .
C321 C 0.6075(8) 0.0010(5) 0.5882(7) 0.169(7) Uani 1 1 d . . .
H32D H 0.6565 -0.0005 0.5789 0.253 Uiso 1 1 calc R . .
H32E H 0.5793 0.0227 0.5682 0.253 Uiso 1 1 calc R . .
H32F H 0.5698 -0.0178 0.5620 0.253 Uiso 1 1 calc R . .
C322 C 0.3637(6) -0.0512(3) 0.6485(7) 0.092(3) Uani 1 1 d . . .
H32G H 0.3244 -0.0466 0.6709 0.110 Uiso 1 1 calc R . .
C323 C 0.3899(8) -0.0849(3) 0.6681(10) 0.154(7) Uani 1 1 d . . .
H32H H 0.3421 -0.1002 0.6451 0.231 Uiso 1 1 calc R . .
H32I H 0.4162 -0.0874 0.7245 0.231 Uiso 1 1 calc R . .
H32J H 0.4299 -0.0907 0.6484 0.231 Uiso 1 1 calc R . .
C324 C 0.3163(13) -0.0489(6) 0.5671(12) 0.38(2) Uani 1 1 d . . .
H32K H 0.2746 -0.0670 0.5491 0.574 Uiso 1 1 calc R . .
H32L H 0.3529 -0.0514 0.5422 0.574 Uiso 1 1 calc R . .
H32M H 0.2886 -0.0267 0.5537 0.574 Uiso 1 1 calc R . .
C325 C 0.4711(9) 0.0565(3) 0.7986(11) 0.131(6) Uani 1 1 d . . .
H32N H 0.5131 0.0746 0.8063 0.157 Uiso 1 1 calc R . .
C326 C 0.3856(11) 0.0729(4) 0.7581(11) 0.189(8) Uani 1 1 d . . .
H32O H 0.3809 0.0909 0.7909 0.283 Uiso 1 1 calc R . .
H32P H 0.3430 0.0556 0.7486 0.283 Uiso 1 1 calc R . .
H32Q H 0.3782 0.0826 0.7087 0.283 Uiso 1 1 calc R . .
C327 C 0.4842(11) 0.0447(5) 0.8764(11) 0.201(9) Uani 1 1 d . . .
H32R H 0.5389 0.0341 0.9030 0.302 Uiso 1 1 calc R . .
H32S H 0.4414 0.0282 0.8707 0.302 Uiso 1 1 calc R . .
H32T H 0.4811 0.0642 0.9066 0.302 Uiso 1 1 calc R . .
C328 C 0.7321(6) 0.1189(3) 0.9895(5) 0.073(3) Uani 1 1 d . . .
H32U H 0.6935 0.1208 0.9332 0.087 Uiso 1 1 calc R . .
C329 C 0.6870(7) 0.0969(3) 1.0271(7) 0.111(4) Uani 1 1 d . . .
H32V H 0.6373 0.1089 1.0223 0.166 Uiso 1 1 calc R . .
H32W H 0.7243 0.0932 1.0819 0.166 Uiso 1 1 calc R . .
H32X H 0.6712 0.0750 1.0006 0.166 Uiso 1 1 calc R . .
C330 C 0.7452(7) 0.1537(3) 1.0217(8) 0.122(5) Uani 1 1 d . . .
H33A H 0.7731 0.1675 0.9980 0.183 Uiso 1 1 calc R . .
H33B H 0.7795 0.1528 1.0777 0.183 Uiso 1 1 calc R . .
H33C H 0.6916 0.1640 1.0106 0.183 Uiso 1 1 calc R . .
C331 C 1.0306(6) 0.0884(3) 1.1532(5) 0.078(3) Uani 1 1 d . . .
H33D H 1.0315 0.1125 1.1703 0.093 Uiso 1 1 calc R . .
C332 C 1.1100(5) 0.0833(2) 1.1497(5) 0.070(3) Uani 1 1 d . . .
H33E H 1.1559 0.0857 1.2016 0.106 Uiso 1 1 calc R . .
H33F H 1.1156 0.1003 1.1153 0.106 Uiso 1 1 calc R . .
H33G H 1.1111 0.0604 1.1298 0.106 Uiso 1 1 calc R . .
C333 C 1.0216(7) 0.0666(2) 1.2137(5) 0.089(3) Uani 1 1 d . . .
H33H H 1.0714 0.0687 1.2630 0.133 Uiso 1 1 calc R . .
H33I H 1.0142 0.0428 1.1970 0.133 Uiso 1 1 calc R . .
H33J H 0.9733 0.0741 1.2200 0.133 Uiso 1 1 calc R . .
C334 C 0.8869(5) 0.04951(19) 0.8727(4) 0.041(2) Uani 1 1 d . . .
H33K H 0.8316 0.0521 0.8270 0.049 Uiso 1 1 calc R . .
C335 C 0.9025(9) 0.0121(2) 0.8864(6) 0.115(5) Uani 1 1 d . . .
H33L H 0.9052 0.0017 0.8416 0.172 Uiso 1 1 calc R . .
H33M H 0.8574 0.0017 0.8942 0.172 Uiso 1 1 calc R . .
H33N H 0.9551 0.0085 0.9325 0.172 Uiso 1 1 calc R . .
C336 C 0.9503(7) 0.0660(3) 0.8517(6) 0.090(3) Uani 1 1 d . . .
H33O H 0.9518 0.0539 0.8081 0.134 Uiso 1 1 calc R . .
H33P H 1.0051 0.0651 0.8963 0.134 Uiso 1 1 calc R . .
H33Q H 0.9350 0.0898 0.8373 0.134 Uiso 1 1 calc R . .

loop_
_atom_site_aniso_label
_atom_site_aniso_U_11
_atom_site_aniso_U_22
_atom_site_aniso_U_33
_atom_site_aniso_U_23
_atom_site_aniso_U_13
_atom_site_aniso_U_12
Mo1 0.0282(4) 0.0275(4) 0.0223(4) 0.0023(3) 0.0107(3) 0.0018(3)
N1 0.018(3) 0.012(3) 0.017(3) -0.002(2) -0.004(3) 0.007(3)
N2 0.025(3) 0.033(4) 0.019(3) 0.002(3) 0.001(3) 0.006(3)
N3 0.035(4) 0.033(4) 0.025(3) 0.005(3) 0.011(3) 0.002(3)
N4 0.036(4) 0.029(4) 0.028(4) -0.008(3) 0.018(3) -0.010(3)
N5 0.033(3) 0.025(3) 0.035(3) 0.009(3) 0.025(3) 0.010(3)
C1 0.034(4) 0.022(4) 0.025(4) 0.004(3) 0.008(4) 0.010(3)
C2 0.037(4) 0.036(5) 0.025(4) 0.002(3) 0.010(4) 0.006(4)
C3 0.031(4) 0.037(5) 0.020(4) -0.004(3) 0.005(4) 0.002(4)
C4 0.052(5) 0.039(5) 0.031(5) -0.001(4) 0.018(4) -0.002(4)
C5 0.043(5) 0.042(6) 0.045(5) 0.006(4) 0.025(4) 0.006(4)
C6 0.036(5) 0.039(5) 0.035(5) 0.010(4) 0.006(4) 0.010(4)
C101 0.033(5) 0.027(5) 0.026(4) 0.012(4) 0.012(4) 0.012(4)
C102 0.045(5) 0.030(5) 0.027(5) 0.001(4) 0.015(4) 0.007(4)
C103 0.029(4) 0.035(5) 0.011(4) 0.004(3) 0.008(4) 0.005(4)
C104 0.026(5) 0.045(5) 0.025(4) -0.010(4) 0.005(4) -0.001(4)
C105 0.045(5) 0.031(5) 0.017(4) -0.012(3) 0.013(4) -0.011(4)
C106 0.033(4) 0.033(5) 0.033(5) 0.013(4) 0.010(4) 0.012(4)
C107 0.035(5) 0.033(5) 0.017(4) -0.008(3) 0.003(4) 0.004(4)
C108 0.049(6) 0.043(5) 0.031(5) -0.012(4) 0.022(5) -0.007(4)
C109 0.036(6) 0.065(6) 0.050(6) -0.002(5) 0.020(5) 0.000(4)
C110 0.029(5) 0.079(7) 0.041(6) -0.012(5) 0.008(5) 0.009(5)
C111 0.033(5) 0.048(5) 0.033(5) -0.010(4) 0.007(4) 0.007(4)
C112 0.031(5) 0.040(5) 0.017(4) -0.012(4) 0.008(4) 0.003(4)
C113 0.041(5) 0.031(6) 0.028(5) -0.009(4) 0.005(4) 0.008(4)
C114 0.051(5) 0.055(6) 0.025(5) -0.013(4) 0.016(4) 0.010(4)
C115 0.064(6) 0.079(8) 0.040(5) -0.009(5) 0.024(5) 0.012(5)
C116 0.068(6) 0.053(7) 0.048(6) -0.023(5) 0.023(5) 0.009(5)
C117 0.062(6) 0.035(6) 0.064(6) -0.003(5) 0.017(5) 0.009(4)
C118 0.039(5) 0.044(6) 0.040(5) -0.008(5) 0.005(4) 0.006(4)
C119 0.041(5) 0.039(5) 0.025(5) 0.002(4) 0.008(4) 0.002(4)
C120 0.078(6) 0.057(6) 0.042(5) -0.008(4) 0.026(5) -0.015(5)
C121 0.056(6) 0.071(6) 0.039(5) -0.002(4) 0.019(4) -0.014(5)
C122 0.031(6) 0.171(12) 0.075(8) -0.031(8) 0.009(6) 0.028(7)
C123 0.079(11) 0.35(3) 0.29(2) -0.18(2) -0.033(13) 0.084(14)
C124 0.034(7) 0.28(2) 0.155(13) -0.114(14) 0.002(8) -0.007(9)
C125 0.055(5) 0.069(7) 0.036(5) 0.001(5) 0.021(4) -0.007(5)
C126 0.212(15) 0.097(10) 0.060(7) 0.011(6) 0.042(9) -0.052(10)
C127 0.155(10) 0.101(9) 0.029(6) -0.006(5) 0.039(6) 0.016(7)
C128 0.071(6) 0.045(6) 0.055(6) 0.006(4) 0.035(5) 0.012(5)
C129 0.077(7) 0.149(11) 0.034(6) 0.004(6) 0.005(6) 0.009(7)
C130 0.079(7) 0.111(9) 0.071(7) 0.024(6) 0.019(6) -0.034(7)
C131 0.133(12) 0.130(12) 0.201(16) -0.092(11) 0.058(11) 0.048(10)
C132 0.159(13) 0.075(9) 0.188(15) -0.080(9) 0.069(11) -0.006(9)
C133 0.102(9) 0.066(8) 0.093(8) -0.033(6) 0.025(7) 0.023(7)
C134 0.073(6) 0.051(6) 0.036(5) 0.013(4) 0.031(5) 0.019(5)
C135 0.115(10) 0.069(9) 0.222(16) 0.014(9) 0.080(11) -0.014(7)
C136 0.135(10) 0.101(9) 0.067(8) 0.022(7) 0.002(7) -0.026(8)
C201 0.028(4) 0.025(5) 0.036(5) -0.004(4) 0.003(4) 0.002(4)
C202 0.044(5) 0.042(5) 0.014(4) 0.004(3) 0.010(4) -0.003(4)
C203 0.045(5) 0.039(5) 0.039(5) 0.006(4) 0.029(4) 0.007(4)
C204 0.049(5) 0.048(5) 0.042(5) 0.000(4) 0.035(4) 0.006(4)
C205 0.036(5) 0.034(5) 0.025(4) 0.000(4) 0.012(4) 0.004(4)
C206 0.036(5) 0.033(5) 0.025(4) -0.004(4) 0.017(4) 0.002(4)
C207 0.050(5) 0.052(6) 0.038(5) -0.001(4) 0.032(4) 0.003(5)
C208 0.071(6) 0.063(6) 0.034(5) -0.006(4) 0.037(5) -0.005(5)
C209 0.076(6) 0.065(6) 0.041(6) -0.009(5) 0.040(5) -0.017(5)
C210 0.030(4) 0.061(6) 0.026(5) 0.002(4) 0.010(4) 0.011(4)
C211 0.051(5) 0.063(6) 0.029(5) -0.004(4) 0.019(4) -0.014(5)
C212 0.053(5) 0.051(6) 0.041(5) 0.003(4) 0.031(5) 0.004(4)
C213 0.041(5) 0.037(6) 0.046(5) 0.003(4) 0.031(5) 0.012(4)
C214 0.041(5) 0.041(6) 0.042(5) 0.004(4) 0.020(5) 0.012(5)
C215 0.037(5) 0.066(7) 0.048(6) -0.004(5) 0.017(4) 0.003(5)
C216 0.054(6) 0.049(7) 0.050(6) 0.012(5) 0.025(5) 0.011(5)
C217 0.051(6) 0.042(6) 0.050(6) 0.009(5) 0.029(5) 0.008(5)
C218 0.041(5) 0.048(6) 0.037(5) 0.002(4) 0.027(4) 0.005(5)
C219 0.082(7) 0.090(8) 0.039(6) -0.017(5) 0.036(5) -0.030(6)
C220 0.132(11) 0.202(15) 0.090(10) -0.006(9) 0.045(9) -0.102(11)
C221 0.191(13) 0.062(8) 0.123(10) 0.001(7) 0.087(10) -0.011(9)
C222 0.061(6) 0.066(6) 0.029(5) 0.000(4) 0.031(4) -0.007(4)
C223 0.061(6) 0.135(9) 0.032(5) 0.000(5) 0.023(5) -0.021(6)
C224 0.201(13) 0.089(9) 0.088(8) 0.031(7) 0.100(9) 0.038(8)
C225 0.113(9) 0.098(9) 0.044(6) -0.027(6) 0.057(7) -0.048(7)
C226 0.125(11) 0.150(12) 0.060(7) -0.024(7) 0.046(8) -0.053(9)
C227 0.185(12) 0.087(9) 0.088(8) -0.031(6) 0.098(9) -0.030(8)
C228 0.053(6) 0.050(6) 0.046(5) 0.011(4) 0.019(5) 0.013(4)
C229 0.123(10) 0.134(11) 0.095(9) -0.055(8) 0.005(8) 0.036(9)
C230 0.069(7) 0.218(15) 0.091(9) 0.068(9) 0.004(7) -0.056(9)
C231 0.057(6) 0.051(6) 0.066(7) 0.027(5) 0.012(5) 0.017(5)
C232 0.079(8) 0.077(8) 0.166(12) 0.044(8) 0.041(8) 0.026(6)
C233 0.105(8) 0.087(8) 0.073(8) 0.036(6) 0.024(7) 0.029(7)
C234 0.060(6) 0.054(6) 0.036(5) 0.004(4) 0.017(4) -0.007(5)
C235 0.096(9) 0.074(8) 0.117(9) 0.010(6) 0.047(7) -0.015(6)
C236 0.123(9) 0.060(7) 0.090(8) -0.015(6) 0.058(7) -0.008(6)
C301 0.023(4) 0.036(5) 0.036(5) -0.004(4) 0.013(4) 0.001(4)
C302 0.030(5) 0.044(6) 0.039(5) 0.011(4) 0.006(4) 0.006(4)
C303 0.048(5) 0.040(6) 0.046(6) 0.012(4) 0.024(5) 0.004(4)
C304 0.057(6) 0.048(6) 0.037(5) 0.012(4) 0.016(5) -0.008(5)
C305 0.047(5) 0.038(5) 0.032(5) 0.009(4) 0.024(4) 0.003(4)
C306 0.042(5) 0.030(5) 0.036(5) -0.001(4) 0.022(4) -0.005(4)
C307 0.063(6) 0.033(6) 0.072(6) 0.017(5) 0.030(5) -0.009(5)
C308 0.036(5) 0.056(7) 0.064(6) 0.015(5) 0.018(5) -0.009(5)
C309 0.052(6) 0.057(7) 0.082(7) 0.003(5) 0.026(5) 0.003(5)
C310 0.039(6) 0.061(7) 0.097(8) 0.010(6) 0.026(6) -0.014(5)
C311 0.072(8) 0.064(8) 0.135(10) 0.013(7) 0.063(7) -0.006(6)
C312 0.067(7) 0.069(8) 0.131(10) 0.022(7) 0.066(7) -0.018(6)
C313 0.041(5) 0.039(5) 0.029(5) 0.011(4) 0.013(4) 0.001(4)
C314 0.060(6) 0.035(5) 0.029(5) 0.016(4) 0.011(5) 0.015(4)
C315 0.100(8) 0.049(6) 0.032(6) 0.001(4) 0.036(6) 0.011(5)
C316 0.061(6) 0.044(6) 0.037(6) 0.010(4) 0.018(5) 0.008(5)
C317 0.059(6) 0.045(6) 0.049(6) 0.013(4) 0.024(5) 0.019(4)
C318 0.047(5) 0.031(5) 0.030(5) 0.006(4) 0.012(4) -0.003(4)
C319 0.054(6) 0.062(7) 0.072(7) -0.019(5) 0.022(5) -0.019(5)
C320 0.092(9) 0.097(10) 0.29(2) 0.052(11) 0.103(12) 0.037(8)
C321 0.097(10) 0.33(2) 0.092(11) -0.007(12) 0.050(8) -0.029(12)
C322 0.060(7) 0.088(9) 0.116(10) 0.017(7) 0.029(7) -0.014(6)
C323 0.098(10) 0.063(9) 0.28(2) -0.052(11) 0.063(11) -0.041(8)
C324 0.28(2) 0.41(3) 0.19(2) 0.14(2) -0.136(19) -0.29(3)
C325 0.122(11) 0.099(10) 0.246(19) -0.057(11) 0.149(13) -0.043(8)
C326 0.200(18) 0.139(15) 0.30(3) -0.021(14) 0.182(19) 0.017(13)
C327 0.23(2) 0.25(2) 0.21(2) -0.103(17) 0.176(19) -0.092(17)
C328 0.093(8) 0.084(8) 0.056(6) 0.011(5) 0.046(6) 0.033(6)
C329 0.113(9) 0.122(10) 0.133(11) 0.004(8) 0.086(9) 0.019(8)
C330 0.076(8) 0.097(10) 0.214(15) -0.027(10) 0.083(9) 0.006(7)
C331 0.088(8) 0.074(8) 0.048(6) -0.001(5) 0.009(6) 0.011(6)
C332 0.061(7) 0.054(6) 0.061(6) 0.008(5) -0.005(5) -0.010(5)
C333 0.119(9) 0.083(8) 0.041(6) 0.020(5) 0.015(6) -0.014(6)
C334 0.042(5) 0.047(6) 0.022(4) 0.004(4) 0.005(4) 0.014(4)
C335 0.231(15) 0.044(7) 0.105(9) 0.007(6) 0.107(10) 0.024(8)
C336 0.115(9) 0.100(9) 0.084(8) -0.021(6) 0.071(7) -0.008(7)

loop_
_atom_type_symbol
_atom_type_description
_atom_type_scat_dispersion_real
_atom_type_scat_dispersion_imag
_atom_type_scat_source
C C 0.0033 0.0016 'International Tables Vol C Tables 4.2.6.8 and 6.1.1.4'
H H 0.0000 0.0000 'International Tables Vol C Tables 4.2.6.8 and 6.1.1.4'
N N 0.0061 0.0033 'International Tables Vol C Tables 4.2.6.8 and 6.1.1.4'
Mo Mo -1.6832 0.6857 'International Tables Vol C Tables 4.2.6.8 and 6.1.1.4'

loop_
_geom_angle_atom_site_label_1
_geom_angle_atom_site_label_2
_geom_angle_atom_site_label_3
_geom_angle
_geom_angle_site_symmetry_1
_geom_angle_site_symmetry_3
_geom_angle_publ_flag
N5 Mo1 N1 102.6(2) . . ?
N5 Mo1 N3 101.8(2) . . ?
N1 Mo1 N3 115.8(2) . . ?
N5 Mo1 N2 101.6(2) . . ?
N1 Mo1 N2 114.5(2) . . ?
N3 Mo1 N2 117.1(2) . . ?
N5 Mo1 N4 179.1(2) . . ?
N1 Mo1 N4 78.23(18) . . ?
N3 Mo1 N4 77.4(2) . . ?
N2 Mo1 N4 78.42(19) . . ?
C101 N1 C1 111.9(5) . . ?
C101 N1 Mo1 128.8(4) . . ?
C1 N1 Mo1 118.2(4) . . ?
C201 N2 C3 113.7(5) . . ?
C201 N2 Mo1 128.8(4) . . ?
C3 N2 Mo1 116.5(4) . . ?
C301 N3 C5 113.0(5) . . ?
C301 N3 Mo1 128.2(4) . . ?
C5 N3 Mo1 117.9(4) . . ?
C4 N4 C6 115.4(5) . . ?
C4 N4 C2 111.8(5) . . ?
C6 N4 C2 113.9(5) . . ?
C4 N4 Mo1 103.9(4) . . ?
C6 N4 Mo1 106.5(4) . . ?
C2 N4 Mo1 104.0(4) . . ?
N1 C1 C2 109.8(5) . . ?
N4 C2 C1 109.4(5) . . ?
N2 C3 C4 113.2(6) . . ?
N4 C4 C3 110.9(6) . . ?
N3 C5 C6 111.7(6) . . ?
N4 C6 C5 108.2(6) . . ?
C102 C101 N1 120.9(6) . . ?
C102 C101 C106 117.7(6) . . ?
N1 C101 C106 121.4(6) . . ?
C101 C102 C103 122.4(7) . . ?
C104 C103 C102 118.4(6) . . ?
C104 C103 C107 117.6(6) . . ?
C102 C103 C107 123.9(6) . . ?
C105 C104 C103 122.4(6) . . ?
C104 C105 C106 119.0(6) . . ?
C104 C105 C113 120.7(6) . . ?
C106 C105 C113 120.3(6) . . ?
C105 C106 C101 120.2(6) . . ?
C108 C107 C112 119.8(6) . . ?
C108 C107 C103 120.6(6) . . ?
C112 C107 C103 119.3(6) . . ?
C107 C108 C109 119.4(7) . . ?
C107 C108 C125 120.9(7) . . ?
C109 C108 C125 119.6(7) . . ?
C110 C109 C108 122.1(8) . . ?
C109 C110 C111 117.5(7) . . ?
C109 C110 C122 122.2(9) . . ?
C111 C110 C122 120.2(9) . . ?
C112 C111 C110 122.7(7) . . ?
C111 C112 C107 118.3(7) . . ?
C111 C112 C119 122.0(7) . . ?
C107 C112 C119 119.7(6) . . ?
C118 C113 C114 121.3(7) . . ?
C118 C113 C105 119.3(7) . . ?
C114 C113 C105 119.0(7) . . ?
C115 C114 C113 118.2(8) . . ?
C115 C114 C134 120.3(8) . . ?
C113 C114 C134 121.4(7) . . ?
C114 C115 C116 121.6(8) . . ?
C117 C116 C115 118.1(8) . . ?
C117 C116 C133 123.5(10) . . ?
C115 C116 C133 118.3(9) . . ?
C116 C117 C118 123.1(8) . . ?
C113 C118 C117 117.6(8) . . ?
C113 C118 C128 122.5(7) . . ?
C117 C118 C128 119.9(8) . . ?
C112 C119 C120 110.0(6) . . ?
C112 C119 C121 113.9(6) . . ?
C120 C119 C121 109.9(6) . . ?
C123 C122 C124 127.3(10) . . ?
C123 C122 C110 115.4(10) . . ?
C124 C122 C110 114.8(9) . . ?
C126 C125 C127 111.7(8) . . ?
C126 C125 C108 115.6(7) . . ?
C127 C125 C108 110.0(7) . . ?
C129 C128 C130 112.5(8) . . ?
C129 C128 C118 112.6(7) . . ?
C130 C128 C118 114.1(7) . . ?
C131 C133 C132 116.6(11) . . ?
C131 C133 C116 112.6(9) . . ?
C132 C133 C116 112.8(10) . . ?
C135 C134 C136 111.5(9) . . ?
C135 C134 C114 113.6(7) . . ?
C136 C134 C114 111.5(7) . . ?
C206 C201 C202 117.2(6) . . ?
C206 C201 N2 121.2(7) . . ?
C202 C201 N2 121.6(6) . . ?
C203 C202 C201 122.0(7) . . ?
C202 C203 C204 118.7(6) . . ?
C202 C203 C207 120.4(7) . . ?
C204 C203 C207 120.9(7) . . ?
C205 C204 C203 120.7(7) . . ?
C206 C205 C204 119.9(6) . . ?
C206 C205 C213 121.5(6) . . ?
C204 C205 C213 118.6(6) . . ?
C205 C206 C201 121.5(7) . . ?
C208 C207 C212 118.6(7) . . ?
C208 C207 C203 120.0(7) . . ?
C212 C207 C203 121.3(7) . . ?
C207 C208 C209 120.8(7) . . ?
C207 C208 C225 122.3(7) . . ?
C209 C208 C225 116.8(8) . . ?
C210 C209 C208 121.6(8) . . ?
C209 C210 C211 116.2(7) . . ?
C209 C210 C222 122.0(7) . . ?
C211 C210 C222 121.7(7) . . ?
C212 C211 C210 123.1(7) . . ?
C207 C212 C211 119.5(7) . . ?
C207 C212 C219 121.6(7) . . ?
C211 C212 C219 118.8(7) . . ?
C214 C213 C218 119.5(7) . . ?
C214 C213 C205 120.5(7) . . ?
C218 C213 C205 119.8(7) . . ?
C213 C214 C215 118.5(7) . . ?
C213 C214 C234 121.3(7) . . ?
C215 C214 C234 120.2(7) . . ?
C216 C215 C214 122.4(7) . . ?
C217 C216 C215 116.9(7) . . ?
C217 C216 C231 121.9(8) . . ?
C215 C216 C231 121.1(8) . . ?
C218 C217 C216 123.4(8) . . ?
C217 C218 C213 119.2(7) . . ?
C217 C218 C228 119.4(8) . . ?
C213 C218 C228 121.5(7) . . ?
C220 C219 C212 114.3(8) . . ?
C220 C219 C221 110.3(9) . . ?
C212 C219 C221 112.6(8) . . ?
C210 C222 C223 112.0(6) . . ?
C210 C222 C224 111.6(7) . . ?
C223 C222 C224 110.1(8) . . ?
C226 C225 C227 112.5(9) . . ?
C226 C225 C208 111.3(9) . . ?
C227 C225 C208 110.6(8) . . ?
C230 C228 C229 110.6(10) . . ?
C230 C228 C218 112.0(7) . . ?
C229 C228 C218 111.0(7) . . ?
C232 C231 C216 114.0(8) . . ?
C232 C231 C233 113.2(9) . . ?
C216 C231 C233 110.4(8) . . ?
C235 C234 C214 114.5(7) . . ?
C235 C234 C236 110.9(8) . . ?
C214 C234 C236 109.6(7) . . ?
C302 C301 C306 119.0(7) . . ?
C302 C301 N3 120.8(6) . . ?
C306 C301 N3 120.2(6) . . ?
C301 C302 C303 121.4(7) . . ?
C302 C303 C304 117.9(7) . . ?
C302 C303 C307 119.1(7) . . ?
C304 C303 C307 123.0(7) . . ?
C305 C304 C303 121.2(7) . . ?
C304 C305 C306 119.7(7) . . ?
C304 C305 C313 120.5(6) . . ?
C306 C305 C313 119.8(7) . . ?
C305 C306 C301 120.7(7) . . ?
C312 C307 C308 122.1(8) . . ?
C312 C307 C303 120.3(9) . . ?
C308 C307 C303 117.5(8) . . ?
C307 C308 C309 118.0(8) . . ?
C307 C308 C319 123.5(8) . . ?
C309 C308 C319 118.5(9) . . ?
C310 C309 C308 119.7(9) . . ?
C311 C310 C309 120.9(9) . . ?
C311 C310 C322 119.9(10) . . ?
C309 C310 C322 119.2(10) . . ?
C310 C311 C312 121.5(10) . . ?
C307 C312 C311 118.0(10) . . ?
C307 C312 C325 123.0(9) . . ?
C311 C312 C325 119.1(9) . . ?
C318 C313 C314 120.2(7) . . ?
C318 C313 C305 118.3(7) . . ?
C314 C313 C305 121.4(7) . . ?
C315 C314 C313 118.2(7) . . ?
C315 C314 C328 120.3(8) . . ?
C313 C314 C328 121.5(7) . . ?
C316 C315 C314 124.3(8) . . ?
C315 C316 C317 116.6(7) . . ?
C315 C316 C331 120.2(8) . . ?
C317 C316 C331 123.2(8) . . ?
C316 C317 C318 122.3(7) . . ?
C313 C318 C317 118.4(7) . . ?
C313 C318 C334 122.4(7) . . ?
C317 C318 C334 119.2(7) . . ?
C320 C319 C321 109.9(11) . . ?
C320 C319 C308 113.8(9) . . ?
C321 C319 C308 112.5(8) . . ?
C323 C322 C324 109.0(16) . . ?
C323 C322 C310 116.7(9) . . ?
C324 C322 C310 112.4(10) . . ?
C327 C325 C312 112.9(13) . . ?
C327 C325 C326 108.6(12) . . ?
C312 C325 C326 112.3(14) . . ?
C330 C328 C314 116.2(9) . . ?
C330 C328 C329 109.5(9) . . ?
C314 C328 C329 109.9(8) . . ?
C332 C331 C333 113.4(8) . . ?
C332 C331 C316 114.9(8) . . ?
C333 C331 C316 110.4(8) . . ?
C335 C334 C318 112.6(7) . . ?
C335 C334 C336 111.2(8) . . ?
C318 C334 C336 111.7(7) . . ?

loop_
_geom_bond_atom_site_label_1
_geom_bond_atom_site_label_2
_geom_bond_distance
_geom_bond_site_symmetry_2
_geom_bond_publ_flag
Mo1 N5 1.652(5) . ?
Mo1 N1 2.001(5) . ?
Mo1 N3 2.001(5) . ?
Mo1 N2 2.007(5) . ?
Mo1 N4 2.395(5) . ?
N1 C101 1.417(8) . ?
N1 C1 1.485(8) . ?
N2 C201 1.432(8) . ?
N2 C3 1.463(8) . ?
N3 C301 1.437(9) . ?
N3 C5 1.491(8) . ?
N4 C4 1.464(8) . ?
N4 C6 1.469(9) . ?
N4 C2 1.493(8) . ?
C1 C2 1.520(9) . ?
C3 C4 1.477(9) . ?
C5 C6 1.515(9) . ?
C101 C102 1.389(9) . ?
C101 C106 1.418(9) . ?
C102 C103 1.393(9) . ?
C103 C104 1.379(9) . ?
C103 C107 1.500(9) . ?
C104 C105 1.368(9) . ?
C105 C106 1.418(9) . ?
C105 C113 1.492(10) . ?
C107 C108 1.383(10) . ?
C107 C112 1.421(9) . ?
C108 C109 1.394(10) . ?
C108 C125 1.525(10) . ?
C109 C110 1.378(11) . ?
C110 C111 1.394(11) . ?
C110 C122 1.502(12) . ?
C111 C112 1.378(9) . ?
C112 C119 1.518(10) . ?
C113 C118 1.394(10) . ?
C113 C114 1.404(10) . ?
C114 C115 1.399(11) . ?
C114 C134 1.522(11) . ?
C115 C116 1.404(12) . ?
C116 C117 1.360(12) . ?
C116 C133 1.525(12) . ?
C117 C118 1.409(11) . ?
C118 C128 1.515(11) . ?
C119 C120 1.522(10) . ?
C119 C121 1.534(10) . ?
C122 C123 1.372(18) . ?
C122 C124 1.428(15) . ?
C125 C126 1.495(12) . ?
C125 C127 1.499(11) . ?
C128 C129 1.465(11) . ?
C128 C130 1.504(11) . ?
C131 C133 1.435(14) . ?
C132 C133 1.480(15) . ?
C134 C135 1.507(13) . ?
C134 C136 1.511(11) . ?
C201 C206 1.396(9) . ?
C201 C202 1.416(10) . ?
C202 C203 1.377(9) . ?
C203 C204 1.396(10) . ?
C203 C207 1.491(10) . ?
C204 C205 1.383(9) . ?
C205 C206 1.379(9) . ?
C205 C213 1.508(10) . ?
C207 C208 1.377(10) . ?
C207 C212 1.382(10) . ?
C208 C209 1.395(10) . ?
C208 C225 1.559(11) . ?
C209 C210 1.381(10) . ?
C210 C211 1.387(10) . ?
C210 C222 1.496(10) . ?
C211 C212 1.384(10) . ?
C212 C219 1.522(11) . ?
C213 C214 1.394(10) . ?
C213 C218 1.404(10) . ?
C214 C215 1.408(10) . ?
C214 C234 1.512(10) . ?
C215 C216 1.385(11) . ?
C216 C217 1.372(10) . ?
C216 C231 1.512(11) . ?
C217 C218 1.375(10) . ?
C218 C228 1.524(10) . ?
C219 C220 1.488(13) . ?
C219 C221 1.534(13) . ?
C222 C223 1.519(11) . ?
C222 C224 1.547(12) . ?
C225 C226 1.482(14) . ?
C225 C227 1.557(13) . ?
C228 C230 1.492(12) . ?
C228 C229 1.521(13) . ?
C231 C232 1.490(13) . ?
C231 C233 1.515(13) . ?
C234 C235 1.504(12) . ?
C234 C236 1.526(12) . ?
C301 C302 1.390(9) . ?
C301 C306 1.391(9) . ?
C302 C303 1.396(10) . ?
C303 C304 1.407(10) . ?
C303 C307 1.500(11) . ?
C304 C305 1.376(10) . ?
C305 C306 1.384(9) . ?
C305 C313 1.498(10) . ?
C307 C312 1.370(12) . ?
C307 C308 1.382(12) . ?
C308 C309 1.421(11) . ?
C308 C319 1.528(12) . ?
C309 C310 1.383(12) . ?
C310 C311 1.328(13) . ?
C310 C322 1.564(13) . ?
C311 C312 1.417(13) . ?
C312 C325 1.498(15) . ?
C313 C318 1.391(10) . ?
C313 C314 1.397(10) . ?
C314 C315 1.373(11) . ?
C314 C328 1.529(11) . ?
C315 C316 1.364(11) . ?
C316 C317 1.387(11) . ?
C316 C331 1.544(12) . ?
C317 C318 1.401(10) . ?
C318 C334 1.513(10) . ?
C319 C320 1.481(13) . ?
C319 C321 1.507(14) . ?
C322 C323 1.400(14) . ?
C322 C324 1.420(19) . ?
C325 C327 1.49(2) . ?
C325 C326 1.526(19) . ?
C328 C330 1.478(13) . ?
C328 C329 1.571(14) . ?
C331 C332 1.479(13) . ?
C331 C333 1.516(13) . ?
C334 C335 1.497(11) . ?
C334 C336 1.521(11) . ?

loop_
_geom_torsion_atom_site_label_1
_geom_torsion_atom_site_label_2
_geom_torsion_atom_site_label_3
_geom_torsion_atom_site_label_4
_geom_torsion
_geom_torsion_site_symmetry_1
_geom_torsion_site_symmetry_2
_geom_torsion_site_symmetry_3
_geom_torsion_site_symmetry_4
_geom_torsion_publ_flag
N5 Mo1 N1 C101 -3.5(6) . . . . ?
N3 Mo1 N1 C101 106.4(5) . . . . ?
N2 Mo1 N1 C101 -112.7(5) . . . . ?
N4 Mo1 N1 C101 176.0(6) . . . . ?
N5 Mo1 N1 C1 -170.7(4) . . . . ?
N3 Mo1 N1 C1 -60.8(5) . . . . ?
N2 Mo1 N1 C1 80.1(5) . . . . ?
N4 Mo1 N1 C1 8.8(4) . . . . ?
N5 Mo1 N2 C201 -6.3(6) . . . . ?
N1 Mo1 N2 C201 103.4(5) . . . . ?
N3 Mo1 N2 C201 -116.1(5) . . . . ?
N4 Mo1 N2 C201 174.6(6) . . . . ?
N5 Mo1 N2 C3 -173.7(5) . . . . ?
N1 Mo1 N2 C3 -64.0(5) . . . . ?
N3 Mo1 N2 C3 76.4(5) . . . . ?
N4 Mo1 N2 C3 7.2(4) . . . . ?
N5 Mo1 N3 C301 -2.6(6) . . . . ?
N1 Mo1 N3 C301 -112.9(5) . . . . ?
N2 Mo1 N3 C301 107.2(5) . . . . ?
N4 Mo1 N3 C301 176.9(6) . . . . ?
N5 Mo1 N3 C5 -171.3(5) . . . . ?
N1 Mo1 N3 C5 78.4(5) . . . . ?
N2 Mo1 N3 C5 -61.5(5) . . . . ?
N4 Mo1 N3 C5 8.3(4) . . . . ?
N5 Mo1 N4 C4 -75(14) . . . . ?
N1 Mo1 N4 C4 135.1(4) . . . . ?
N3 Mo1 N4 C4 -104.7(4) . . . . ?
N2 Mo1 N4 C4 16.8(4) . . . . ?
N5 Mo1 N4 C6 47(14) . . . . ?
N1 Mo1 N4 C6 -102.6(4) . . . . ?
N3 Mo1 N4 C6 17.6(4) . . . . ?
N2 Mo1 N4 C6 139.1(4) . . . . ?
N5 Mo1 N4 C2 168(50) . . . . ?
N1 Mo1 N4 C2 18.0(4) . . . . ?
N3 Mo1 N4 C2 138.2(4) . . . . ?
N2 Mo1 N4 C2 -100.4(4) . . . . ?
C101 N1 C1 C2 156.1(5) . . . . ?
Mo1 N1 C1 C2 -34.7(7) . . . . ?
C4 N4 C2 C1 -151.8(6) . . . . ?
C6 N4 C2 C1 75.1(7) . . . . ?
Mo1 N4 C2 C1 -40.3(6) . . . . ?
N1 C1 C2 N4 50.5(7) . . . . ?
C201 N2 C3 C4 159.1(6) . . . . ?
Mo1 N2 C3 C4 -31.6(7) . . . . ?
C6 N4 C4 C3 -153.4(6) . . . . ?
C2 N4 C4 C3 74.3(7) . . . . ?
Mo1 N4 C4 C3 -37.2(6) . . . . ?
N2 C3 C4 N4 47.5(8) . . . . ?
C301 N3 C5 C6 156.3(6) . . . . ?
Mo1 N3 C5 C6 -33.3(7) . . . . ?
C4 N4 C6 C5 76.5(7) . . . . ?
C2 N4 C6 C5 -152.2(5) . . . . ?
Mo1 N4 C6 C5 -38.2(6) . . . . ?
N3 C5 C6 N4 47.7(8) . . . . ?
C1 N1 C101 C102 -157.4(6) . . . . ?
Mo1 N1 C101 C102 34.8(9) . . . . ?
C1 N1 C101 C106 21.0(8) . . . . ?
Mo1 N1 C101 C106 -146.8(5) . . . . ?
N1 C101 C102 C103 178.3(6) . . . . ?
C106 C101 C102 C103 0.0(10) . . . . ?
C101 C102 C103 C104 -1.1(10) . . . . ?
C101 C102 C103 C107 178.6(6) . . . . ?
C102 C103 C104 C105 2.0(10) . . . . ?
C107 C103 C104 C105 -177.8(6) . . . . ?
C103 C104 C105 C106 -1.6(11) . . . . ?
C103 C104 C105 C113 179.6(7) . . . . ?
C104 C105 C106 C101 0.3(10) . . . . ?
C113 C105 C106 C101 179.1(6) . . . . ?
C102 C101 C106 C105 0.4(10) . . . . ?
N1 C101 C106 C105 -177.9(6) . . . . ?
C104 C103 C107 C108 -90.5(8) . . . . ?
C102 C103 C107 C108 89.7(9) . . . . ?
C104 C103 C107 C112 83.8(8) . . . . ?
C102 C103 C107 C112 -96.0(8) . . . . ?
C112 C107 C108 C109 -2.7(10) . . . . ?
C103 C107 C108 C109 171.5(6) . . . . ?
C112 C107 C108 C125 175.7(6) . . . . ?
C103 C107 C108 C125 -10.0(10) . . . . ?
C107 C108 C109 C110 1.8(12) . . . . ?
C125 C108 C109 C110 -176.6(7) . . . . ?
C108 C109 C110 C111 -0.5(12) . . . . ?
C108 C109 C110 C122 -177.2(8) . . . . ?
C109 C110 C111 C112 0.2(11) . . . . ?
C122 C110 C111 C112 176.9(8) . . . . ?
C110 C111 C112 C107 -1.1(10) . . . . ?
C110 C111 C112 C119 179.1(7) . . . . ?
C108 C107 C112 C111 2.4(10) . . . . ?
C103 C107 C112 C111 -172.0(6) . . . . ?
C108 C107 C112 C119 -177.8(6) . . . . ?
C103 C107 C112 C119 7.9(9) . . . . ?
C104 C105 C113 C118 86.9(9) . . . . ?
C106 C105 C113 C118 -91.9(8) . . . . ?
C104 C105 C113 C114 -86.1(9) . . . . ?
C106 C105 C113 C114 95.1(8) . . . . ?
C118 C113 C114 C115 2.8(11) . . . . ?
C105 C113 C114 C115 175.6(7) . . . . ?
C118 C113 C114 C134 -178.8(7) . . . . ?
C105 C113 C114 C134 -6.0(11) . . . . ?
C113 C114 C115 C116 -0.9(12) . . . . ?
C134 C114 C115 C116 -179.3(7) . . . . ?
C114 C115 C116 C117 -0.2(13) . . . . ?
C114 C115 C116 C133 178.0(8) . . . . ?
C115 C116 C117 C118 -0.6(13) . . . . ?
C133 C116 C117 C118 -178.7(8) . . . . ?
C114 C113 C118 C117 -3.6(10) . . . . ?
C105 C113 C118 C117 -176.3(6) . . . . ?
C114 C113 C118 C128 179.2(7) . . . . ?
C105 C113 C118 C128 6.4(10) . . . . ?
C116 C117 C118 C113 2.5(12) . . . . ?
C116 C117 C118 C128 179.8(8) . . . . ?
C111 C112 C119 C120 -90.2(8) . . . . ?
C107 C112 C119 C120 89.9(8) . . . . ?
C111 C112 C119 C121 33.6(9) . . . . ?
C107 C112 C119 C121 -146.2(6) . . . . ?
C109 C110 C122 C123 -71.7(19) . . . . ?
C111 C110 C122 C123 111.7(17) . . . . ?
C109 C110 C122 C124 91.8(13) . . . . ?
C111 C110 C122 C124 -84.8(15) . . . . ?
C107 C108 C125 C126 131.5(9) . . . . ?
C109 C108 C125 C126 -50.1(11) . . . . ?
C107 C108 C125 C127 -100.8(9) . . . . ?
C109 C108 C125 C127 77.6(10) . . . . ?
C113 C118 C128 C129 93.2(9) . . . . ?
C117 C118 C128 C129 -84.0(10) . . . . ?
C113 C118 C128 C130 -137.0(8) . . . . ?
C117 C118 C128 C130 45.8(10) . . . . ?
C117 C116 C133 C131 84.4(14) . . . . ?
C115 C116 C133 C131 -93.7(13) . . . . ?
C117 C116 C133 C132 -50.0(14) . . . . ?
C115 C116 C133 C132 131.9(11) . . . . ?
C115 C114 C134 C135 54.8(11) . . . . ?
C113 C114 C134 C135 -123.5(9) . . . . ?
C115 C114 C134 C136 -72.2(10) . . . . ?
C113 C114 C134 C136 109.4(9) . . . . ?
C3 N2 C201 C206 -158.3(6) . . . . ?
Mo1 N2 C201 C206 34.0(9) . . . . ?
C3 N2 C201 C202 21.0(9) . . . . ?
Mo1 N2 C201 C202 -146.7(5) . . . . ?
C206 C201 C202 C203 0.6(10) . . . . ?
N2 C201 C202 C203 -178.8(6) . . . . ?
C201 C202 C203 C204 -1.2(11) . . . . ?
C201 C202 C203 C207 -179.1(7) . . . . ?
C202 C203 C204 C205 1.0(11) . . . . ?
C207 C203 C204 C205 178.9(7) . . . . ?
C203 C204 C205 C206 -0.1(11) . . . . ?
C203 C204 C205 C213 -179.7(7) . . . . ?
C204 C205 C206 C201 -0.6(10) . . . . ?
C213 C205 C206 C201 179.0(7) . . . . ?
C202 C201 C206 C205 0.4(10) . . . . ?
N2 C201 C206 C205 179.7(6) . . . . ?
C202 C203 C207 C208 87.3(9) . . . . ?
C204 C203 C207 C208 -90.5(10) . . . . ?
C202 C203 C207 C212 -91.5(9) . . . . ?
C204 C203 C207 C212 90.6(9) . . . . ?
C212 C207 C208 C209 -3.7(12) . . . . ?
C203 C207 C208 C209 177.5(7) . . . . ?
C212 C207 C208 C225 179.8(8) . . . . ?
C203 C207 C208 C225 0.9(12) . . . . ?
C207 C208 C209 C210 2.0(13) . . . . ?
C225 C208 C209 C210 178.7(8) . . . . ?
C208 C209 C210 C211 0.3(12) . . . . ?
C208 C209 C210 C222 -179.8(7) . . . . ?
C209 C210 C211 C212 -0.8(11) . . . . ?
C222 C210 C211 C212 179.3(7) . . . . ?
C208 C207 C212 C211 3.1(11) . . . . ?
C203 C207 C212 C211 -178.1(7) . . . . ?
C208 C207 C212 C219 179.4(8) . . . . ?
C203 C207 C212 C219 -1.7(12) . . . . ?
C210 C211 C212 C207 -0.9(12) . . . . ?
C210 C211 C212 C219 -177.3(8) . . . . ?
C206 C205 C213 C214 -99.1(8) . . . . ?
C204 C205 C213 C214 80.4(9) . . . . ?
C206 C205 C213 C218 85.2(8) . . . . ?
C204 C205 C213 C218 -95.3(8) . . . . ?
C218 C213 C214 C215 -1.0(10) . . . . ?
C205 C213 C214 C215 -176.7(6) . . . . ?
C218 C213 C214 C234 -178.7(6) . . . . ?
C205 C213 C214 C234 5.5(10) . . . . ?
C213 C214 C215 C216 1.3(11) . . . . ?
C234 C214 C215 C216 179.1(7) . . . . ?
C214 C215 C216 C217 -0.8(11) . . . . ?
C214 C215 C216 C231 177.8(8) . . . . ?
C215 C216 C217 C218 -0.1(11) . . . . ?
C231 C216 C217 C218 -178.7(7) . . . . ?
C216 C217 C218 C213 0.4(11) . . . . ?
C216 C217 C218 C228 -178.3(7) . . . . ?
C214 C213 C218 C217 0.1(10) . . . . ?
C205 C213 C218 C217 175.9(6) . . . . ?
C214 C213 C218 C228 178.8(6) . . . . ?
C205 C213 C218 C228 -5.4(10) . . . . ?
C207 C212 C219 C220 138.0(9) . . . . ?
C211 C212 C219 C220 -45.7(12) . . . . ?
C207 C212 C219 C221 -95.0(10) . . . . ?
C211 C212 C219 C221 81.3(10) . . . . ?
C209 C210 C222 C223 73.4(10) . . . . ?
C211 C210 C222 C223 -106.7(9) . . . . ?
C209 C210 C222 C224 -50.5(11) . . . . ?
C211 C210 C222 C224 129.4(9) . . . . ?
C207 C208 C225 C226 99.2(10) . . . . ?
C209 C208 C225 C226 -77.4(11) . . . . ?
C207 C208 C225 C227 -135.1(9) . . . . ?
C209 C208 C225 C227 48.3(12) . . . . ?
C217 C218 C228 C230 64.5(10) . . . . ?
C213 C218 C228 C230 -114.2(9) . . . . ?
C217 C218 C228 C229 -59.7(10) . . . . ?
C213 C218 C228 C229 121.6(9) . . . . ?
C217 C216 C231 C232 123.1(10) . . . . ?
C215 C216 C231 C232 -55.4(12) . . . . ?
C217 C216 C231 C233 -108.2(10) . . . . ?
C215 C216 C231 C233 73.3(11) . . . . ?
C213 C214 C234 C235 -138.5(8) . . . . ?
C215 C214 C234 C235 43.7(10) . . . . ?
C213 C214 C234 C236 96.1(9) . . . . ?
C215 C214 C234 C236 -81.6(9) . . . . ?
C5 N3 C301 C302 21.8(9) . . . . ?
Mo1 N3 C301 C302 -147.3(5) . . . . ?
C5 N3 C301 C306 -155.6(6) . . . . ?
Mo1 N3 C301 C306 35.2(9) . . . . ?
C306 C301 C302 C303 -3.1(11) . . . . ?
N3 C301 C302 C303 179.4(6) . . . . ?
C301 C302 C303 C304 2.2(11) . . . . ?
C301 C302 C303 C307 -178.6(7) . . . . ?
C302 C303 C304 C305 -1.9(11) . . . . ?
C307 C303 C304 C305 179.0(8) . . . . ?
C303 C304 C305 C306 2.5(11) . . . . ?
C303 C304 C305 C313 -176.3(7) . . . . ?
C304 C305 C306 C301 -3.3(11) . . . . ?
C313 C305 C306 C301 175.5(6) . . . . ?
C302 C301 C306 C305 3.6(10) . . . . ?
N3 C301 C306 C305 -178.9(6) . . . . ?
C302 C303 C307 C312 -93.5(10) . . . . ?
C304 C303 C307 C312 85.5(11) . . . . ?
C302 C303 C307 C308 83.4(10) . . . . ?
C304 C303 C307 C308 -97.6(10) . . . . ?
C312 C307 C308 C309 0.3(13) . . . . ?
C303 C307 C308 C309 -176.5(7) . . . . ?
C312 C307 C308 C319 179.5(8) . . . . ?
C303 C307 C308 C319 2.7(12) . . . . ?
C307 C308 C309 C310 -0.4(12) . . . . ?
C319 C308 C309 C310 -179.6(8) . . . . ?
C308 C309 C310 C311 0.5(14) . . . . ?
C308 C309 C310 C322 178.3(8) . . . . ?
C309 C310 C311 C312 -0.6(16) . . . . ?
C322 C310 C311 C312 -178.4(9) . . . . ?
C308 C307 C312 C311 -0.4(14) . . . . ?
C303 C307 C312 C311 176.4(8) . . . . ?
C308 C307 C312 C325 178.6(12) . . . . ?
C303 C307 C312 C325 -4.7(16) . . . . ?
C310 C311 C312 C307 0.5(16) . . . . ?
C310 C311 C312 C325 -178.5(12) . . . . ?
C304 C305 C313 C318 89.1(9) . . . . ?
C306 C305 C313 C318 -89.7(9) . . . . ?
C304 C305 C313 C314 -93.4(9) . . . . ?
C306 C305 C313 C314 87.8(9) . . . . ?
C318 C313 C314 C315 -0.4(11) . . . . ?
C305 C313 C314 C315 -177.9(7) . . . . ?
C318 C313 C314 C328 178.4(7) . . . . ?
C305 C313 C314 C328 0.9(11) . . . . ?
C313 C314 C315 C316 1.3(12) . . . . ?
C328 C314 C315 C316 -177.6(8) . . . . ?
C314 C315 C316 C317 -1.9(13) . . . . ?
C314 C315 C316 C331 176.7(8) . . . . ?
C315 C316 C317 C318 1.6(12) . . . . ?
C331 C316 C317 C318 -176.9(8) . . . . ?
C314 C313 C318 C317 0.2(10) . . . . ?
C305 C313 C318 C317 177.8(6) . . . . ?
C314 C313 C318 C334 -178.6(7) . . . . ?
C305 C313 C318 C334 -1.1(10) . . . . ?
C316 C317 C318 C313 -0.8(11) . . . . ?
C316 C317 C318 C334 178.1(7) . . . . ?
C307 C308 C319 C320 117.8(11) . . . . ?
C309 C308 C319 C320 -63.0(12) . . . . ?
C307 C308 C319 C321 -116.4(11) . . . . ?
C309 C308 C319 C321 62.8(12) . . . . ?
C311 C310 C322 C323 -125.1(14) . . . . ?
C309 C310 C322 C323 57.1(15) . . . . ?
C311 C310 C322 C324 108.0(19) . . . . ?
C309 C310 C322 C324 -69.8(19) . . . . ?
C307 C312 C325 C327 -108.2(13) . . . . ?
C311 C312 C325 C327 70.7(16) . . . . ?
C307 C312 C325 C326 128.6(12) . . . . ?
C311 C312 C325 C326 -52.5(17) . . . . ?
C315 C314 C328 C330 46.6(12) . . . . ?
C313 C314 C328 C330 -132.2(10) . . . . ?
C315 C314 C328 C329 -78.3(11) . . . . ?
C313 C314 C328 C329 102.9(9) . . . . ?
C315 C316 C331 C332 -157.9(8) . . . . ?
C317 C316 C331 C332 20.6(12) . . . . ?
C315 C316 C331 C333 72.3(11) . . . . ?
C317 C316 C331 C333 -109.2(10) . . . . ?
C313 C318 C334 C335 -116.7(9) . . . . ?
C317 C318 C334 C335 64.4(10) . . . . ?
C313 C318 C334 C336 117.3(8) . . . . ?
C317 C318 C334 C336 -61.5(9) . . . . ?
